data_7017577
loop_
_publ_author_name
'Caputo, Christopher B.'
'Geier, Stephen J.'
'Ouyang, Eva Y.'
'Kreitner, Christoph'
'Stephan, Douglas W.'

_publ_section_title
;
 Chloro- and phenoxy-phosphines in frustrated Lewis pair additions to
 alkynes.
;
_journal_issue 1
_journal_name_full 'Dalton transactions (Cambridge, England : 2003)'
_journal_page_first 237
_journal_page_last 242
_journal_paper_doi 10.1039/c1dt11196e
_journal_volume 41
_journal_year 2012
_chemical_formula_sum 'C42 H21 B F15 O2 P'
_chemical_formula_weight 884.37
_chemical_name_systematic
;
?
;
_space_group_IT_number 4
_symmetry_cell_setting monoclinic
_symmetry_space_group_name_Hall 'P 2yb'
_symmetry_space_group_name_H-M 'P 1 21 1'
_atom_sites_solution_hydrogens geom
_atom_sites_solution_primary direct
_atom_sites_solution_secondary difmap
_audit_creation_method SHELXL-97
_cell_angle_alpha 90.00
_cell_angle_beta 103.904(2)
_cell_angle_gamma 90.00
_cell_formula_units_Z 4
_cell_length_a 15.6025(6)
_cell_length_b 11.5308(4)
_cell_length_c 21.2356(7)
_cell_measurement_temperature 150(2)
_cell_volume 3708.5(2)
_computing_structure_refinement 'SHELXL-97 (Sheldrick, 1997)'
_computing_structure_solution 'SHELXS-97 (Sheldrick, 1990)'
_diffrn_ambient_temperature 150(2)
_diffrn_measured_fraction_theta_full 0.996
_diffrn_measured_fraction_theta_max 0.996
_diffrn_radiation_monochromator graphite
_diffrn_radiation_source 'fine-focus sealed tube'
_diffrn_radiation_type MoK\a
_diffrn_radiation_wavelength 0.71073
_diffrn_reflns_av_R_equivalents 0.0467
_diffrn_reflns_av_sigmaI/netI 0.0705
_diffrn_reflns_limit_h_max 20
_diffrn_reflns_limit_h_min -20
_diffrn_reflns_limit_k_max 8
_diffrn_reflns_limit_k_min -14
_diffrn_reflns_limit_l_max 27
_diffrn_reflns_limit_l_min -26
_diffrn_reflns_number 33228
_diffrn_reflns_theta_full 27.56
_diffrn_reflns_theta_max 27.56
_diffrn_reflns_theta_min 0.99
_exptl_absorpt_coefficient_mu 0.189
_exptl_absorpt_correction_T_max 0.9668
_exptl_absorpt_correction_T_min 0.9455
_exptl_absorpt_correction_type multi-scan
_exptl_crystal_density_diffrn 1.584
_exptl_crystal_density_method 'not measured'
_exptl_crystal_F_000 1776
_exptl_crystal_size_max 0.30
_exptl_crystal_size_mid 0.20
_exptl_crystal_size_min 0.18
_refine_diff_density_max 0.251
_refine_diff_density_min -0.280
_refine_diff_density_rms 0.054
_refine_ls_abs_structure_details 'Flack H D (1983), Acta Cryst. A39, 876-881'
_refine_ls_abs_structure_Flack 0.05(8)
_refine_ls_extinction_method none
_refine_ls_goodness_of_fit_ref 0.988
_refine_ls_hydrogen_treatment constr
_refine_ls_matrix_type full
_refine_ls_number_parameters 1099
_refine_ls_number_reflns 13881
_refine_ls_number_restraints 1
_refine_ls_restrained_S_all 0.988
_refine_ls_R_factor_all 0.0752
_refine_ls_R_factor_gt 0.0437
_refine_ls_shift/su_max 0.000
_refine_ls_shift/su_mean 0.000
_refine_ls_structure_factor_coef Fsqd
_refine_ls_weighting_details 'calc w=1/[\s^2^(Fo^2^)+(0.0412P)^2^+0.1317P] where P=(Fo^2^+2Fc^2^)/3'
_refine_ls_weighting_scheme calc
_refine_ls_wR_factor_gt 0.0816
_refine_ls_wR_factor_ref 0.0949
_reflns_number_gt 10103
_reflns_number_total 13881
_reflns_threshold_expression >2sigma(I)
_cod_data_source_file c1dt11196e.txt
_cod_data_source_block sjg103_0m
_cod_original_sg_symbol_H-M P2(1)
_cod_database_code 7017577

loop_
_symmetry_equiv_pos_as_xyz
'x, y, z'
'-x, y+1/2, -z'

loop_
_atom_site_label
_atom_site_type_symbol
_atom_site_fract_x
_atom_site_fract_y
_atom_site_fract_z
_atom_site_U_iso_or_equiv
_atom_site_adp_type
_atom_site_occupancy
_atom_site_symmetry_multiplicity
_atom_site_calc_flag
_atom_site_refinement_flags
P1 P 0.72127(6) 0.53516(7) 0.48369(4) 0.02144(19) Uani 1 1 d .
P2 P 0.28591(6) 0.28658(7) 0.03962(4) 0.01960(18) Uani 1 1 d .
B1 B 0.8326(3) 0.4343(3) 0.48845(18) 0.0226(8) Uani 1 1 d .
B2 B 0.1755(3) 0.1868(3) 0.03563(17) 0.0190(8) Uani 1 1 d .
O1 O 0.64115(15) 0.47649(18) 0.50765(10) 0.0234(5) Uani 1 1 d .
O2 O 0.68097(14) 0.55345(18) 0.40793(10) 0.0226(5) Uani 1 1 d .
O3 O 0.35866(14) 0.23045(18) 0.00663(9) 0.0214(5) Uani 1 1 d .
O4 O 0.33652(14) 0.30169(18) 0.11327(10) 0.0217(5) Uani 1 1 d .
F1 F 1.02514(14) 0.5120(2) 0.53461(9) 0.0494(6) Uani 1 1 d .
F2 F 1.11182(16) 0.5388(3) 0.65602(11) 0.0658(8) Uani 1 1 d .
F3 F 1.03262(17) 0.5002(2) 0.75513(10) 0.0612(7) Uani 1 1 d .
F4 F 0.86041(15) 0.4332(2) 0.72740(9) 0.0479(6) Uani 1 1 d .
F5 F 0.77416(13) 0.39245(17) 0.60591(9) 0.0333(5) Uani 1 1 d .
F6 F 0.86848(14) 0.21405(17) 0.57114(9) 0.0385(5) Uani 1 1 d .
F7 F 0.82228(16) 0.00443(17) 0.53158(11) 0.0482(6) Uani 1 1 d .
F8 F 0.73075(16) -0.03851(17) 0.40720(11) 0.0504(6) Uani 1 1 d .
F9 F 0.68524(15) 0.14265(17) 0.32360(10) 0.0415(5) Uani 1 1 d .
F10 F 0.72837(13) 0.35718(16) 0.36177(9) 0.0319(5) Uani 1 1 d .
F11 F 0.95809(14) 0.29377(17) 0.44303(10) 0.0394(5) Uani 1 1 d .
F12 F 1.04429(14) 0.3450(2) 0.35359(10) 0.0458(6) Uani 1 1 d .
F13 F 1.03695(15) 0.56043(19) 0.30273(10) 0.0475(6) Uani 1 1 d .
F14 F 0.92681(15) 0.72147(17) 0.33614(10) 0.0405(5) Uani 1 1 d .
F15 F 0.82772(14) 0.66699(16) 0.41513(10) 0.0361(5) Uani 1 1 d .
F16 F 0.28689(13) 0.10916(15) 0.15762(9) 0.0301(5) Uani 1 1 d .
F17 F 0.34866(14) -0.10113(16) 0.19014(9) 0.0388(5) Uani 1 1 d .
F18 F 0.30293(16) -0.28116(17) 0.10615(11) 0.0489(6) Uani 1 1 d .
F19 F 0.19020(16) -0.24267(16) -0.01184(10) 0.0441(6) Uani 1 1 d .
F20 F 0.12636(13) -0.03700(16) -0.04537(9) 0.0318(5) Uani 1 1 d .
F21 F 0.20025(13) 0.37842(17) 0.14586(9) 0.0368(5) Uani 1 1 d .
F22 F 0.09638(16) 0.4015(2) 0.22477(11) 0.0573(7) Uani 1 1 d .
F23 F -0.04633(15) 0.2612(2) 0.21631(10) 0.0554(7) Uani 1 1 d .
F24 F -0.08012(14) 0.09297(19) 0.12394(9) 0.0414(6) Uani 1 1 d .
F25 F 0.02393(13) 0.06603(16) 0.04288(9) 0.0322(5) Uani 1 1 d .
F26 F -0.00111(13) 0.31268(16) -0.01007(8) 0.0318(5) Uani 1 1 d .
F27 F -0.09045(15) 0.3371(2) -0.13046(10) 0.0488(6) Uani 1 1 d .
F28 F -0.02894(15) 0.2520(2) -0.23016(9) 0.0504(7) Uani 1 1 d .
F29 F 0.13043(14) 0.14086(18) -0.20475(9) 0.0397(5) Uani 1 1 d .
F30 F 0.22365(12) 0.11912(16) -0.08451(8) 0.0282(4) Uani 1 1 d .
C1 C 0.8933(2) 0.4515(3) 0.56260(15) 0.0255(8) Uani 1 1 d .
C2 C 0.9802(3) 0.4890(3) 0.57995(17) 0.0340(9) Uani 1 1 d .
C3 C 1.0273(3) 0.5040(4) 0.64363(18) 0.0402(10) Uani 1 1 d .
C4 C 0.9874(3) 0.4855(3) 0.69347(17) 0.0385(10) Uani 1 1 d .
C5 C 0.9018(3) 0.4483(3) 0.67941(16) 0.0332(9) Uani 1 1 d .
C6 C 0.8579(2) 0.4320(3) 0.61631(16) 0.0273(8) Uani 1 1 d .
C7 C 0.7972(2) 0.3013(3) 0.46986(15) 0.0231(7) Uani 1 1 d .
C8 C 0.8195(2) 0.2045(3) 0.50936(16) 0.0267(8) Uani 1 1 d .
C9 C 0.7973(3) 0.0928(3) 0.48971(19) 0.0339(9) Uani 1 1 d .
C10 C 0.7519(2) 0.0711(3) 0.42731(19) 0.0333(9) Uani 1 1 d .
C11 C 0.7288(2) 0.1616(3) 0.38507(17) 0.0303(8) Uani 1 1 d .
C12 C 0.7521(2) 0.2723(3) 0.40720(15) 0.0252(7) Uani 1 1 d .
C13 C 0.8842(2) 0.4758(3) 0.43327(15) 0.0243(7) Uani 1 1 d .
C14 C 0.9422(2) 0.3990(3) 0.41440(15) 0.0250(8) Uani 1 1 d .
C15 C 0.9903(2) 0.4240(3) 0.37011(16) 0.0292(8) Uani 1 1 d .
C16 C 0.9871(2) 0.5336(3) 0.34318(15) 0.0306(8) Uani 1 1 d .
C17 C 0.9313(2) 0.6127(3) 0.36017(16) 0.0294(8) Uani 1 1 d .
C18 C 0.8814(2) 0.5822(3) 0.40299(16) 0.0252(8) Uani 1 1 d .
C19 C 0.7272(2) 0.6728(3) 0.53059(16) 0.0256(8) Uani 1 1 d .
C20 C 0.6549(3) 0.7542(3) 0.49356(16) 0.0378(10) Uani 1 1 d .
H20A H 0.6569 0.8272 0.5174 0.057 Uiso 1 1 calc R
H20B H 0.5971 0.7176 0.4892 0.057 Uiso 1 1 calc R
H20C H 0.6645 0.7697 0.4504 0.057 Uiso 1 1 calc R
C21 C 0.8166(3) 0.7335(3) 0.5401(2) 0.0477(11) Uani 1 1 d .
H21A H 0.8162 0.8051 0.5649 0.071 Uiso 1 1 calc R
H21B H 0.8274 0.7523 0.4976 0.071 Uiso 1 1 calc R
H21C H 0.8633 0.6821 0.5637 0.071 Uiso 1 1 calc R
C22 C 0.7116(3) 0.6487(3) 0.59811(15) 0.0346(9) Uani 1 1 d .
H22A H 0.7149 0.7216 0.6223 0.052 Uiso 1 1 calc R
H22B H 0.7569 0.5951 0.6216 0.052 Uiso 1 1 calc R
H22C H 0.6531 0.6140 0.5935 0.052 Uiso 1 1 calc R
C23 C 0.6005(2) 0.3748(3) 0.47787(15) 0.0223(7) Uani 1 1 d .
C24 C 0.5489(2) 0.3808(3) 0.41575(15) 0.0211(7) Uani 1 1 d .
C25 C 0.5177(2) 0.2716(3) 0.38510(15) 0.0221(7) Uani 1 1 d .
C26 C 0.5339(2) 0.1678(3) 0.42199(16) 0.0253(8) Uani 1 1 d .
C27 C 0.5791(2) 0.1728(3) 0.48829(16) 0.0279(8) Uani 1 1 d .
H27A H 0.5857 0.1041 0.5137 0.034 Uiso 1 1 calc R
C28 C 0.6131(2) 0.2740(3) 0.51609(15) 0.0269(8) Uani 1 1 d .
H28A H 0.6447 0.2766 0.5603 0.032 Uiso 1 1 calc R
C29 C 0.5060(2) 0.0606(3) 0.39129(18) 0.0330(9) Uani 1 1 d .
H29A H 0.5164 -0.0090 0.4159 0.040 Uiso 1 1 calc R
C30 C 0.4642(2) 0.0555(3) 0.32697(18) 0.0352(9) Uani 1 1 d .
H30A H 0.4466 -0.0171 0.3069 0.042 Uiso 1 1 calc R
C31 C 0.4477(2) 0.1577(3) 0.29094(17) 0.0323(9) Uani 1 1 d .
H31A H 0.4179 0.1541 0.2463 0.039 Uiso 1 1 calc R
C32 C 0.4736(2) 0.2637(3) 0.31880(16) 0.0276(8) Uani 1 1 d .
H32A H 0.4618 0.3321 0.2933 0.033 Uiso 1 1 calc R
C33 C 0.5920(2) 0.5732(3) 0.37757(14) 0.0223(7) Uani 1 1 d .
C34 C 0.5752(2) 0.6758(3) 0.34006(15) 0.0250(8) Uani 1 1 d .
H34A H 0.6226 0.7248 0.3361 0.030 Uiso 1 1 calc R
C35 C 0.4913(2) 0.7034(3) 0.30992(16) 0.0280(8) Uani 1 1 d .
H35A H 0.4802 0.7705 0.2833 0.034 Uiso 1 1 calc R
C36 C 0.4197(2) 0.6337(3) 0.31738(15) 0.0276(8) Uani 1 1 d .
C37 C 0.4381(2) 0.5283(3) 0.35342(14) 0.0236(7) Uani 1 1 d .
C38 C 0.5277(2) 0.4948(3) 0.38195(15) 0.0217(7) Uani 1 1 d .
C39 C 0.3315(3) 0.6672(3) 0.29135(18) 0.0387(9) Uani 1 1 d .
H39A H 0.3196 0.7367 0.2667 0.046 Uiso 1 1 calc R
C40 C 0.2630(3) 0.6016(3) 0.30087(19) 0.0431(10) Uani 1 1 d .
H40A H 0.2039 0.6254 0.2830 0.052 Uiso 1 1 calc R
C41 C 0.2799(3) 0.4990(3) 0.33707(18) 0.0362(9) Uani 1 1 d .
H41A H 0.2321 0.4536 0.3439 0.043 Uiso 1 1 calc R
C42 C 0.3647(2) 0.4640(3) 0.36253(16) 0.0273(8) Uani 1 1 d .
H42A H 0.3748 0.3944 0.3871 0.033 Uiso 1 1 calc R
C43 C 0.2105(2) 0.0525(3) 0.05184(15) 0.0203(7) Uani 1 1 d .
C44 C 0.2633(2) 0.0260(3) 0.11197(15) 0.0228(7) Uani 1 1 d .
C45 C 0.2957(2) -0.0835(3) 0.13113(16) 0.0265(8) Uani 1 1 d .
C46 C 0.2715(2) -0.1750(3) 0.08880(17) 0.0312(9) Uani 1 1 d .
C47 C 0.2159(2) -0.1542(3) 0.02961(16) 0.0282(8) Uani 1 1 d .
C48 C 0.1849(2) -0.0447(3) 0.01271(15) 0.0243(8) Uani 1 1 d .
C49 C 0.1196(2) 0.2187(3) 0.08956(14) 0.0211(7) Uani 1 1 d .
C50 C 0.1323(2) 0.3024(3) 0.13765(16) 0.0270(8) Uani 1 1 d .
C51 C 0.0785(2) 0.3177(3) 0.17986(16) 0.0337(9) Uani 1 1 d .
C52 C 0.0072(2) 0.2470(4) 0.17618(16) 0.0370(10) Uani 1 1 d .
C53 C -0.0088(2) 0.1617(3) 0.12979(16) 0.0300(8) Uani 1 1 d .
C54 C 0.0465(2) 0.1493(3) 0.08875(14) 0.0240(7) Uani 1 1 d .
C55 C 0.1160(2) 0.2084(3) -0.03921(14) 0.0193(7) Uani 1 1 d .
C56 C 0.0356(2) 0.2656(3) -0.05563(14) 0.0251(8) Uani 1 1 d .
C57 C -0.0132(2) 0.2801(3) -0.11828(16) 0.0322(8) Uani 1 1 d .
C58 C 0.0178(2) 0.2387(3) -0.16917(16) 0.0336(9) Uani 1 1 d .
C59 C 0.0973(2) 0.1811(3) -0.15619(15) 0.0291(8) Uani 1 1 d .
C60 C 0.1438(2) 0.1705(3) -0.09314(15) 0.0226(7) Uani 1 1 d .
C61 C 0.2694(2) 0.4278(3) -0.00183(16) 0.0254(8) Uani 1 1 d .
C62 C 0.2483(3) 0.4135(3) -0.07583(15) 0.0310(9) Uani 1 1 d .
H62A H 0.2399 0.4900 -0.0965 0.046 Uiso 1 1 calc R
H62B H 0.1942 0.3677 -0.0902 0.046 Uiso 1 1 calc R
H62C H 0.2974 0.3736 -0.0881 0.046 Uiso 1 1 calc R
C63 C 0.3529(2) 0.5018(3) 0.01905(17) 0.0329(9) Uani 1 1 d .
H63A H 0.3435 0.5768 -0.0033 0.049 Uiso 1 1 calc R
H63B H 0.4025 0.4616 0.0077 0.049 Uiso 1 1 calc R
H63C H 0.3662 0.5142 0.0661 0.049 Uiso 1 1 calc R
C64 C 0.1927(2) 0.4899(3) 0.01776(18) 0.0318(9) Uani 1 1 d .
H64A H 0.1828 0.5655 -0.0039 0.048 Uiso 1 1 calc R
H64B H 0.2073 0.5010 0.0649 0.048 Uiso 1 1 calc R
H64C H 0.1391 0.4427 0.0047 0.048 Uiso 1 1 calc R
C65 C 0.4081(2) 0.1328(3) 0.03477(15) 0.0213(7) Uani 1 1 d .
C66 C 0.4685(2) 0.1437(3) 0.09293(14) 0.0200(7) Uani 1 1 d .
C67 C 0.5097(2) 0.0374(3) 0.12237(15) 0.0224(7) Uani 1 1 d .
C68 C 0.4929(2) -0.0686(3) 0.08781(15) 0.0235(7) Uani 1 1 d .
C69 C 0.4366(2) -0.0683(3) 0.02467(16) 0.0264(8) Uani 1 1 d .
H69A H 0.4284 -0.1380 0.0001 0.032 Uiso 1 1 calc R
C70 C 0.3943(2) 0.0290(3) -0.00137(15) 0.0240(7) Uani 1 1 d .
H70A H 0.3557 0.0275 -0.0435 0.029 Uiso 1 1 calc R
C71 C 0.5320(2) -0.1720(3) 0.11698(17) 0.0302(8) Uani 1 1 d .
H71A H 0.5204 -0.2430 0.0938 0.036 Uiso 1 1 calc R
C72 C 0.5856(2) -0.1716(3) 0.17757(18) 0.0334(9) Uani 1 1 d .
H72A H 0.6126 -0.2415 0.1962 0.040 Uiso 1 1 calc R
C73 C 0.6012(2) -0.0673(3) 0.21263(17) 0.0325(9) Uani 1 1 d .
H73A H 0.6376 -0.0677 0.2555 0.039 Uiso 1 1 calc R
C74 C 0.5650(2) 0.0351(3) 0.18617(15) 0.0247(7) Uani 1 1 d .
H74A H 0.5769 0.1048 0.2106 0.030 Uiso 1 1 calc R
C75 C 0.4264(2) 0.3311(3) 0.13594(14) 0.0209(7) Uani 1 1 d .
C76 C 0.4429(2) 0.4329(3) 0.17295(15) 0.0253(8) Uani 1 1 d .
H76A H 0.3956 0.4768 0.1818 0.030 Uiso 1 1 calc R
C77 C 0.5277(2) 0.4675(3) 0.19580(16) 0.0290(8) Uani 1 1 d .
H77A H 0.5398 0.5353 0.2218 0.035 Uiso 1 1 calc R
C78 C 0.5989(2) 0.4040(3) 0.18159(15) 0.0268(8) Uani 1 1 d .
C79 C 0.5802(2) 0.2991(3) 0.14526(14) 0.0223(7) Uani 1 1 d .
C80 C 0.4903(2) 0.2584(3) 0.12470(14) 0.0201(7) Uani 1 1 d .
C81 C 0.6512(2) 0.2412(3) 0.12888(15) 0.0272(8) Uani 1 1 d .
H81A H 0.6402 0.1723 0.1037 0.033 Uiso 1 1 calc R
C82 C 0.7358(2) 0.2820(3) 0.14834(17) 0.0369(9) Uani 1 1 d .
H82A H 0.7827 0.2415 0.1366 0.044 Uiso 1 1 calc R
C83 C 0.7535(3) 0.3843(3) 0.18585(18) 0.0421(10) Uani 1 1 d .
H83A H 0.8124 0.4117 0.2001 0.051 Uiso 1 1 calc R
C84 C 0.6864(3) 0.4433(3) 0.20145(19) 0.0388(9) Uani 1 1 d .
H84B H 0.6988 0.5125 0.2263 0.047 Uiso 1 1 calc R

loop_
_atom_site_aniso_label
_atom_site_aniso_U_11
_atom_site_aniso_U_22
_atom_site_aniso_U_33
_atom_site_aniso_U_23
_atom_site_aniso_U_13
_atom_site_aniso_U_12
P1 0.0224(5) 0.0192(5) 0.0236(4) -0.0009(4) 0.0072(4) -0.0025(4)
P2 0.0224(5) 0.0149(4) 0.0225(4) -0.0012(4) 0.0075(4) 0.0011(4)
B1 0.023(2) 0.0197(19) 0.026(2) 0.0005(16) 0.0072(17) -0.0004(16)
B2 0.022(2) 0.0139(18) 0.0218(18) 0.0000(15) 0.0057(16) -0.0001(15)
O1 0.0242(13) 0.0230(13) 0.0226(12) 0.0008(10) 0.0052(10) -0.0044(10)
O2 0.0234(13) 0.0213(12) 0.0236(11) 0.0012(9) 0.0066(10) -0.0030(10)
O3 0.0236(13) 0.0199(12) 0.0216(11) 0.0004(9) 0.0069(10) 0.0053(10)
O4 0.0220(13) 0.0224(13) 0.0211(11) -0.0029(9) 0.0061(9) 0.0008(10)
F1 0.0352(13) 0.0812(18) 0.0318(11) 0.0006(11) 0.0080(10) -0.0250(12)
F2 0.0446(16) 0.105(2) 0.0418(13) -0.0054(14) -0.0026(11) -0.0347(16)
F3 0.0655(18) 0.0835(19) 0.0258(12) -0.0056(12) -0.0063(11) -0.0142(14)
F4 0.0525(16) 0.0691(17) 0.0251(11) 0.0090(11) 0.0150(10) 0.0134(13)
F5 0.0270(12) 0.0443(13) 0.0300(10) 0.0077(10) 0.0093(9) -0.0001(10)
F6 0.0445(14) 0.0307(12) 0.0357(12) 0.0079(9) 0.0010(10) 0.0032(10)
F7 0.0601(16) 0.0217(12) 0.0634(15) 0.0153(11) 0.0158(12) 0.0036(11)
F8 0.0612(17) 0.0196(12) 0.0702(16) -0.0099(11) 0.0156(13) -0.0070(11)
F9 0.0464(14) 0.0334(13) 0.0411(13) -0.0151(10) 0.0035(10) -0.0053(10)
F10 0.0382(13) 0.0268(11) 0.0282(11) -0.0019(9) 0.0028(9) -0.0004(9)
F11 0.0364(13) 0.0369(12) 0.0481(13) 0.0168(11) 0.0166(10) 0.0141(10)
F12 0.0457(14) 0.0549(15) 0.0424(13) 0.0073(11) 0.0217(11) 0.0247(12)
F13 0.0539(15) 0.0587(15) 0.0410(12) 0.0107(11) 0.0328(12) 0.0060(12)
F14 0.0517(15) 0.0297(12) 0.0458(12) 0.0094(10) 0.0229(11) -0.0037(10)
F15 0.0405(13) 0.0203(11) 0.0552(13) -0.0005(9) 0.0270(11) -0.0004(9)
F16 0.0392(13) 0.0196(10) 0.0263(10) -0.0010(8) -0.0027(9) -0.0024(9)
F17 0.0464(14) 0.0292(12) 0.0350(12) 0.0116(10) -0.0015(10) 0.0022(10)
F18 0.0697(17) 0.0162(11) 0.0574(14) 0.0069(10) 0.0084(13) 0.0085(11)
F19 0.0718(17) 0.0143(10) 0.0452(13) -0.0083(9) 0.0121(12) -0.0034(10)
F20 0.0409(13) 0.0230(11) 0.0273(11) -0.0032(8) 0.0000(9) -0.0038(9)
F21 0.0329(13) 0.0344(12) 0.0487(12) -0.0221(10) 0.0206(10) -0.0115(10)
F22 0.0486(16) 0.0750(18) 0.0552(14) -0.0433(13) 0.0261(12) -0.0159(13)
F23 0.0367(14) 0.096(2) 0.0422(13) -0.0240(13) 0.0259(11) -0.0136(13)
F24 0.0311(13) 0.0599(15) 0.0342(11) -0.0007(11) 0.0100(10) -0.0182(11)
F25 0.0336(12) 0.0329(12) 0.0310(10) -0.0100(9) 0.0097(9) -0.0107(9)
F26 0.0349(12) 0.0374(12) 0.0251(10) -0.0002(9) 0.0111(9) 0.0140(9)
F27 0.0411(14) 0.0691(17) 0.0335(12) 0.0003(11) 0.0035(10) 0.0326(12)
F28 0.0549(16) 0.0645(16) 0.0261(11) -0.0030(11) -0.0011(10) 0.0307(13)
F29 0.0492(14) 0.0473(14) 0.0222(10) -0.0062(9) 0.0077(9) 0.0196(11)
F30 0.0265(11) 0.0329(11) 0.0249(10) -0.0028(8) 0.0058(8) 0.0085(9)
C1 0.031(2) 0.0211(18) 0.0244(18) 0.0011(14) 0.0072(15) -0.0013(15)
C2 0.037(2) 0.036(2) 0.030(2) 0.0005(17) 0.0098(17) -0.0074(18)
C3 0.026(2) 0.053(3) 0.039(2) 0.0009(19) 0.0016(17) -0.0128(19)
C4 0.045(3) 0.044(2) 0.0224(19) -0.0034(17) -0.0002(17) -0.003(2)
C5 0.044(3) 0.033(2) 0.0244(19) 0.0028(16) 0.0109(17) 0.0074(18)
C6 0.028(2) 0.0227(18) 0.0292(19) 0.0027(15) 0.0030(16) 0.0006(15)
C7 0.0215(18) 0.0191(18) 0.0302(18) 0.0014(15) 0.0089(15) -0.0020(14)
C8 0.025(2) 0.0260(19) 0.0309(19) 0.0027(16) 0.0106(16) 0.0011(15)
C9 0.032(2) 0.022(2) 0.049(2) 0.0070(17) 0.0131(19) 0.0013(16)
C10 0.033(2) 0.0207(19) 0.049(2) -0.0060(17) 0.0154(19) -0.0057(16)
C11 0.027(2) 0.028(2) 0.036(2) -0.0092(17) 0.0086(17) -0.0038(16)
C12 0.0254(19) 0.0223(18) 0.0290(18) 0.0008(15) 0.0087(15) 0.0039(15)
C13 0.0218(19) 0.0273(19) 0.0237(17) -0.0003(15) 0.0050(14) -0.0032(15)
C14 0.0239(19) 0.0252(19) 0.0245(17) 0.0041(15) 0.0030(15) 0.0019(15)
C15 0.023(2) 0.038(2) 0.0272(18) 0.0015(16) 0.0072(15) 0.0081(16)
C16 0.028(2) 0.043(2) 0.0230(17) 0.0014(17) 0.0105(15) 0.0000(18)
C17 0.035(2) 0.0259(19) 0.0267(18) 0.0045(15) 0.0068(16) -0.0032(17)
C18 0.0206(19) 0.0254(19) 0.0307(19) -0.0046(15) 0.0085(15) -0.0016(15)
C19 0.025(2) 0.0215(18) 0.0313(18) -0.0057(15) 0.0093(15) -0.0010(15)
C20 0.053(3) 0.028(2) 0.031(2) -0.0071(16) 0.0064(18) 0.0107(18)
C21 0.041(3) 0.039(2) 0.065(3) -0.027(2) 0.019(2) -0.012(2)
C22 0.043(2) 0.036(2) 0.0261(19) -0.0039(16) 0.0099(17) 0.0034(18)
C23 0.0206(18) 0.0208(17) 0.0271(18) -0.0003(15) 0.0090(14) -0.0070(14)
C24 0.0201(18) 0.0198(17) 0.0253(17) 0.0058(14) 0.0094(14) -0.0007(14)
C25 0.0208(18) 0.0214(18) 0.0259(17) 0.0017(14) 0.0094(14) -0.0008(14)
C26 0.0186(18) 0.0236(18) 0.0347(19) 0.0007(15) 0.0085(15) -0.0036(15)
C27 0.023(2) 0.027(2) 0.034(2) 0.0117(16) 0.0092(16) -0.0010(16)
C28 0.0224(19) 0.033(2) 0.0251(17) 0.0090(16) 0.0062(14) 0.0013(16)
C29 0.031(2) 0.0184(19) 0.051(2) 0.0006(17) 0.0142(18) -0.0024(16)
C30 0.039(2) 0.025(2) 0.045(2) -0.0115(17) 0.0159(19) -0.0084(17)
C31 0.037(2) 0.030(2) 0.032(2) -0.0072(17) 0.0116(17) -0.0073(17)
C32 0.028(2) 0.0265(19) 0.0296(18) -0.0015(15) 0.0097(15) -0.0032(16)
C33 0.0227(19) 0.0237(18) 0.0200(16) -0.0023(14) 0.0042(14) -0.0016(15)
C34 0.034(2) 0.0178(17) 0.0242(17) 0.0016(14) 0.0088(15) -0.0039(15)
C35 0.038(2) 0.0197(18) 0.0257(18) 0.0061(15) 0.0061(16) 0.0021(16)
C36 0.033(2) 0.0273(19) 0.0226(17) 0.0043(15) 0.0067(15) 0.0002(16)
C37 0.029(2) 0.0222(18) 0.0191(16) 0.0020(14) 0.0056(14) -0.0034(15)
C38 0.0248(19) 0.0193(17) 0.0207(16) 0.0010(13) 0.0047(14) -0.0004(14)
C39 0.036(2) 0.037(2) 0.041(2) 0.0142(18) 0.0052(18) 0.0073(19)
C40 0.029(2) 0.044(3) 0.054(3) 0.014(2) 0.004(2) 0.0049(19)
C41 0.028(2) 0.036(2) 0.044(2) 0.0060(18) 0.0082(18) -0.0028(17)
C42 0.026(2) 0.0278(19) 0.0269(18) 0.0032(15) 0.0034(15) -0.0045(16)
C43 0.0201(17) 0.0181(17) 0.0243(17) -0.0039(14) 0.0080(14) -0.0019(14)
C44 0.0256(19) 0.0202(18) 0.0231(16) -0.0012(15) 0.0066(14) -0.0025(15)
C45 0.027(2) 0.0235(19) 0.0267(18) 0.0084(15) 0.0018(15) -0.0026(15)
C46 0.042(2) 0.0139(17) 0.042(2) 0.0056(16) 0.0171(19) 0.0028(16)
C47 0.037(2) 0.0193(18) 0.0298(19) -0.0035(15) 0.0096(17) -0.0020(16)
C48 0.030(2) 0.0214(18) 0.0218(17) 0.0001(14) 0.0060(15) -0.0023(15)
C49 0.0241(19) 0.0179(17) 0.0194(16) 0.0011(13) 0.0013(14) -0.0006(14)
C50 0.0220(19) 0.028(2) 0.0318(19) -0.0049(16) 0.0087(15) -0.0033(15)
C51 0.028(2) 0.049(2) 0.0241(18) -0.0182(17) 0.0075(16) -0.0064(18)
C52 0.024(2) 0.064(3) 0.0260(19) -0.0029(18) 0.0123(16) -0.0009(19)
C53 0.023(2) 0.043(2) 0.0240(18) 0.0029(16) 0.0052(15) -0.0075(17)
C54 0.028(2) 0.0253(19) 0.0180(16) -0.0011(14) 0.0043(14) 0.0019(15)
C55 0.0230(18) 0.0137(16) 0.0218(16) -0.0034(13) 0.0063(14) -0.0028(13)
C56 0.031(2) 0.0238(18) 0.0222(17) -0.0006(14) 0.0099(15) 0.0062(15)
C57 0.029(2) 0.034(2) 0.0317(19) 0.0018(17) 0.0033(16) 0.0141(17)
C58 0.037(2) 0.038(2) 0.0212(18) 0.0030(16) -0.0018(16) 0.0138(18)
C59 0.041(2) 0.029(2) 0.0199(17) -0.0029(15) 0.0112(16) 0.0094(17)
C60 0.0229(19) 0.0213(18) 0.0236(17) 0.0019(14) 0.0059(14) 0.0046(15)
C61 0.028(2) 0.0171(17) 0.0317(18) 0.0048(15) 0.0085(16) 0.0001(15)
C62 0.041(2) 0.025(2) 0.0280(19) 0.0068(15) 0.0107(17) -0.0011(17)
C63 0.037(2) 0.0243(19) 0.039(2) 0.0087(16) 0.0118(17) -0.0049(16)
C64 0.033(2) 0.0144(17) 0.050(2) -0.0003(16) 0.0122(18) 0.0036(15)
C65 0.0213(18) 0.0185(17) 0.0251(17) 0.0027(14) 0.0079(14) 0.0040(14)
C66 0.0241(19) 0.0166(17) 0.0223(16) -0.0011(13) 0.0114(14) 0.0004(14)
C67 0.0207(18) 0.0228(18) 0.0258(17) -0.0017(15) 0.0096(14) -0.0005(15)
C68 0.0216(19) 0.0233(18) 0.0278(18) -0.0034(14) 0.0105(15) -0.0019(14)
C69 0.027(2) 0.0214(18) 0.0317(19) -0.0076(15) 0.0087(16) -0.0005(15)
C70 0.0210(18) 0.0259(19) 0.0259(17) -0.0072(15) 0.0073(14) 0.0015(15)
C71 0.038(2) 0.0172(18) 0.038(2) -0.0004(15) 0.0141(18) 0.0032(16)
C72 0.040(2) 0.0215(19) 0.042(2) 0.0088(16) 0.0164(19) 0.0064(17)
C73 0.037(2) 0.032(2) 0.0283(19) 0.0066(16) 0.0081(17) 0.0036(17)
C74 0.0275(19) 0.0244(18) 0.0240(17) 0.0003(15) 0.0098(15) 0.0018(16)
C75 0.0244(19) 0.0203(17) 0.0176(16) 0.0000(13) 0.0044(14) -0.0019(15)
C76 0.029(2) 0.0274(19) 0.0205(16) -0.0021(15) 0.0075(15) 0.0040(16)
C77 0.044(2) 0.0164(18) 0.0273(18) -0.0013(14) 0.0089(17) -0.0048(16)
C78 0.032(2) 0.0234(19) 0.0235(17) 0.0009(15) 0.0033(15) -0.0048(16)
C79 0.0263(19) 0.0212(18) 0.0191(16) 0.0011(14) 0.0048(14) -0.0024(15)
C80 0.028(2) 0.0153(16) 0.0164(15) 0.0012(12) 0.0051(14) -0.0009(14)
C81 0.024(2) 0.029(2) 0.0272(18) -0.0027(15) 0.0036(15) 0.0017(15)
C82 0.024(2) 0.042(2) 0.044(2) 0.000(2) 0.0065(17) 0.0005(18)
C83 0.030(2) 0.044(2) 0.051(2) -0.007(2) 0.0066(19) -0.0170(19)
C84 0.038(2) 0.030(2) 0.046(2) -0.0062(18) 0.0042(19) -0.0113(19)

loop_
_atom_type_symbol
_atom_type_description
_atom_type_scat_dispersion_real
_atom_type_scat_dispersion_imag
_atom_type_scat_source
C C 0.0033 0.0016 'International Tables Vol C Tables 4.2.6.8 and 6.1.1.4'
H H 0.0000 0.0000 'International Tables Vol C Tables 4.2.6.8 and 6.1.1.4'
O O 0.0106 0.0060 'International Tables Vol C Tables 4.2.6.8 and 6.1.1.4'
B B 0.0013 0.0007 'International Tables Vol C Tables 4.2.6.8 and 6.1.1.4'
F F 0.0171 0.0103 'International Tables Vol C Tables 4.2.6.8 and 6.1.1.4'
P P 0.1023 0.0942 'International Tables Vol C Tables 4.2.6.8 and 6.1.1.4'

loop_
_geom_angle_atom_site_label_1
_geom_angle_atom_site_label_2
_geom_angle_atom_site_label_3
_geom_angle
O2 P1 O1 103.12(12)
O2 P1 C19 112.54(13)
O1 P1 C19 97.58(13)
O2 P1 B1 104.24(13)
O1 P1 B1 117.05(14)
C19 P1 B1 121.21(15)
O4 P2 O3 103.78(11)
O4 P2 C61 110.76(14)
O3 P2 C61 100.40(13)
O4 P2 B2 108.44(13)
O3 P2 B2 115.44(13)
C61 P2 B2 117.11(15)
C1 B1 C13 112.3(3)
C1 B1 C7 115.1(3)
C13 B1 C7 107.1(3)
C1 B1 P1 105.2(2)
C13 B1 P1 110.5(2)
C7 B1 P1 106.4(2)
C49 B2 C43 105.6(2)
C49 B2 C55 111.6(3)
C43 B2 C55 115.0(3)
C49 B2 P2 115.3(2)
C43 B2 P2 106.5(2)
C55 B2 P2 103.1(2)
C23 O1 P1 120.59(19)
C33 O2 P1 126.32(19)
C65 O3 P2 120.53(18)
C75 O4 P2 125.64(19)
C2 C1 C6 112.7(3)
C2 C1 B1 126.5(3)
C6 C1 B1 120.8(3)
F1 C2 C3 115.4(3)
F1 C2 C1 121.0(3)
C3 C2 C1 123.6(3)
F2 C3 C4 120.2(3)
F2 C3 C2 119.6(3)
C4 C3 C2 120.2(4)
F3 C4 C5 120.8(3)
F3 C4 C3 120.3(4)
C5 C4 C3 118.9(3)
F4 C5 C6 120.6(4)
F4 C5 C4 119.9(3)
C6 C5 C4 119.5(3)
F5 C6 C5 116.4(3)
F5 C6 C1 118.4(3)
C5 C6 C1 125.1(4)
C12 C7 C8 112.4(3)
C12 C7 B1 121.2(3)
C8 C7 B1 125.7(3)
F6 C8 C9 114.4(3)
F6 C8 C7 121.3(3)
C9 C8 C7 124.2(3)
F7 C9 C10 120.1(3)
F7 C9 C8 119.8(3)
C10 C9 C8 120.0(3)
F8 C10 C11 120.1(3)
F8 C10 C9 120.6(3)
C11 C10 C9 119.3(3)
F9 C11 C10 120.6(3)
F9 C11 C12 120.9(3)
C10 C11 C12 118.5(3)
F10 C12 C11 114.8(3)
F10 C12 C7 119.7(3)
C11 C12 C7 125.5(3)
C18 C13 C14 112.4(3)
C18 C13 B1 128.6(3)
C14 C13 B1 118.9(3)
F11 C14 C15 115.3(3)
F11 C14 C13 120.2(3)
C15 C14 C13 124.5(3)
F12 C15 C14 121.2(3)
F12 C15 C16 118.3(3)
C14 C15 C16 120.4(3)
F13 C16 C17 121.6(3)
F13 C16 C15 120.8(3)
C17 C16 C15 117.6(3)
F14 C17 C16 119.9(3)
F14 C17 C18 120.0(3)
C16 C17 C18 120.0(3)
F15 C18 C17 114.6(3)
F15 C18 C13 120.4(3)
C17 C18 C13 125.0(3)
C21 C19 C20 108.9(3)
C21 C19 C22 107.7(3)
C20 C19 C22 109.1(3)
C21 C19 P1 112.8(2)
C20 C19 P1 108.1(2)
C22 C19 P1 110.2(2)
C19 C20 H20A 109.5
C19 C20 H20B 109.5
H20A C20 H20B 109.5
C19 C20 H20C 109.5
H20A C20 H20C 109.5
H20B C20 H20C 109.5
C19 C21 H21A 109.5
C19 C21 H21B 109.5
H21A C21 H21B 109.5
C19 C21 H21C 109.5
H21A C21 H21C 109.5
H21B C21 H21C 109.5
C19 C22 H22A 109.5
C19 C22 H22B 109.5
H22A C22 H22B 109.5
C19 C22 H22C 109.5
H22A C22 H22C 109.5
H22B C22 H22C 109.5
C24 C23 C28 124.5(3)
C24 C23 O1 119.1(3)
C28 C23 O1 116.4(3)
C23 C24 C25 116.4(3)
C23 C24 C38 121.1(3)
C25 C24 C38 122.5(3)
C32 C25 C26 118.3(3)
C32 C25 C24 122.4(3)
C26 C25 C24 119.3(3)
C27 C26 C29 121.2(3)
C27 C26 C25 119.6(3)
C29 C26 C25 119.2(3)
C28 C27 C26 121.1(3)
C28 C27 H27A 119.4
C26 C27 H27A 119.4
C27 C28 C23 118.3(3)
C27 C28 H28A 120.8
C23 C28 H28A 120.8
C30 C29 C26 121.2(3)
C30 C29 H29A 119.4
C26 C29 H29A 119.4
C29 C30 C31 119.6(3)
C29 C30 H30A 120.2
C31 C30 H30A 120.2
C32 C31 C30 121.2(3)
C32 C31 H31A 119.4
C30 C31 H31A 119.4
C31 C32 C25 120.6(3)
C31 C32 H32A 119.7
C25 C32 H32A 119.7
C38 C33 O2 121.5(3)
C38 C33 C34 123.4(3)
O2 C33 C34 115.1(3)
C35 C34 C33 119.5(3)
C35 C34 H34A 120.3
C33 C34 H34A 120.3
C34 C35 C36 121.0(3)
C34 C35 H35A 119.5
C36 C35 H35A 119.5
C39 C36 C35 121.5(3)
C39 C36 C37 119.7(3)
C35 C36 C37 118.8(3)
C42 C37 C36 117.0(3)
C42 C37 C38 122.6(3)
C36 C37 C38 120.3(3)
C33 C38 C37 116.6(3)
C33 C38 C24 122.1(3)
C37 C38 C24 121.2(3)
C40 C39 C36 121.1(4)
C40 C39 H39A 119.5
C36 C39 H39A 119.5
C39 C40 C41 120.0(4)
C39 C40 H40A 120.0
C41 C40 H40A 120.0
C42 C41 C40 120.2(4)
C42 C41 H41A 119.9
C40 C41 H41A 119.9
C41 C42 C37 122.0(3)
C41 C42 H42A 119.0
C37 C42 H42A 119.0
C44 C43 C48 113.3(3)
C44 C43 B2 119.7(3)
C48 C43 B2 126.6(3)
F16 C44 C43 120.5(3)
F16 C44 C45 114.8(3)
C43 C44 C45 124.7(3)
F17 C45 C46 120.2(3)
F17 C45 C44 120.9(3)
C46 C45 C44 118.9(3)
F18 C46 C47 121.6(3)
F18 C46 C45 119.8(3)
C47 C46 C45 118.6(3)
F19 C47 C46 119.5(3)
F19 C47 C48 119.8(3)
C46 C47 C48 120.7(3)
F20 C48 C47 114.8(3)
F20 C48 C43 121.6(3)
C47 C48 C43 123.5(3)
C50 C49 C54 112.5(3)
C50 C49 B2 131.7(3)
C54 C49 B2 115.8(3)
F21 C50 C51 114.4(3)
F21 C50 C49 121.0(3)
C51 C50 C49 124.5(3)
F22 C51 C52 119.9(3)
F22 C51 C50 120.0(3)
C52 C51 C50 120.1(3)
F23 C52 C51 121.0(3)
F23 C52 C53 120.7(3)
C51 C52 C53 118.4(3)
F24 C53 C52 119.5(3)
F24 C53 C54 120.7(3)
C52 C53 C54 119.7(3)
F25 C54 C53 115.9(3)
F25 C54 C49 119.2(3)
C53 C54 C49 124.8(3)
C56 C55 C60 112.7(3)
C56 C55 B2 125.3(3)
C60 C55 B2 122.0(3)
F26 C56 C57 114.3(3)
F26 C56 C55 121.7(3)
C57 C56 C55 124.0(3)
F27 C57 C58 119.3(3)
F27 C57 C56 120.6(3)
C58 C57 C56 120.1(3)
F28 C58 C57 120.8(3)
F28 C58 C59 120.4(3)
C57 C58 C59 118.8(3)
F29 C59 C60 120.7(3)
F29 C59 C58 120.5(3)
C60 C59 C58 118.7(3)
F30 C60 C59 115.3(3)
F30 C60 C55 119.1(3)
C59 C60 C55 125.6(3)
C63 C61 C64 109.1(3)
C63 C61 C62 108.3(3)
C64 C61 C62 109.8(3)
C63 C61 P2 110.0(2)
C64 C61 P2 108.2(2)
C62 C61 P2 111.4(2)
C61 C62 H62A 109.5
C61 C62 H62B 109.5
H62A C62 H62B 109.5
C61 C62 H62C 109.5
H62A C62 H62C 109.5
H62B C62 H62C 109.5
C61 C63 H63A 109.5
C61 C63 H63B 109.5
H63A C63 H63B 109.5
C61 C63 H63C 109.5
H63A C63 H63C 109.5
H63B C63 H63C 109.5
C61 C64 H64A 109.5
C61 C64 H64B 109.5
H64A C64 H64B 109.5
C61 C64 H64C 109.5
H64A C64 H64C 109.5
H64B C64 H64C 109.5
C66 C65 C70 123.5(3)
C66 C65 O3 119.7(3)
C70 C65 O3 116.7(3)
C65 C66 C67 116.6(3)
C65 C66 C80 121.6(3)
C67 C66 C80 121.7(3)
C68 C67 C74 118.2(3)
C68 C67 C66 119.8(3)
C74 C67 C66 122.0(3)
C71 C68 C69 121.5(3)
C71 C68 C67 119.6(3)
C69 C68 C67 118.9(3)
C70 C69 C68 121.4(3)
C70 C69 H69A 119.3
C68 C69 H69A 119.3
C69 C70 C65 119.1(3)
C69 C70 H70A 120.5
C65 C70 H70A 120.5
C72 C71 C68 121.1(3)
C72 C71 H71A 119.5
C68 C71 H71A 119.5
C71 C72 C73 119.6(3)
C71 C72 H72A 120.2
C73 C72 H72A 120.2
C74 C73 C72 121.3(3)
C74 C73 H73A 119.4
C72 C73 H73A 119.4
C73 C74 C67 120.2(3)
C73 C74 H74A 119.9
C67 C74 H74A 119.9
C80 C75 C76 124.6(3)
C80 C75 O4 120.1(3)
C76 C75 O4 115.2(3)
C77 C76 C75 118.6(3)
C77 C76 H76A 120.7
C75 C76 H76A 120.7
C76 C77 C78 121.2(3)
C76 C77 H77A 119.4
C78 C77 H77A 119.4
C84 C78 C77 121.6(3)
C84 C78 C79 119.6(3)
C77 C78 C79 118.9(3)
C81 C79 C78 117.7(3)
C81 C79 C80 122.5(3)
C78 C79 C80 119.8(3)
C75 C80 C79 116.4(3)
C75 C80 C66 121.8(3)
C79 C80 C66 121.7(3)
C82 C81 C79 121.5(3)
C82 C81 H81A 119.3
C79 C81 H81A 119.3
C81 C82 C83 120.0(4)
C81 C82 H82A 120.0
C83 C82 H82A 120.0
C84 C83 C82 120.0(4)
C84 C83 H83A 120.0
C82 C83 H83A 120.0
C83 C84 C78 121.2(4)
C83 C84 H84B 119.4
C78 C84 H84B 119.4

loop_
_geom_bond_atom_site_label_1
_geom_bond_atom_site_label_2
_geom_bond_distance
P1 O2 1.594(2)
P1 O1 1.608(2)
P1 C19 1.864(3)
P1 B1 2.072(4)
P2 O4 1.583(2)
P2 O3 1.606(2)
P2 C61 1.840(3)
P2 B2 2.057(4)
B1 C1 1.643(5)
B1 C13 1.644(5)
B1 C7 1.646(5)
B2 C49 1.639(5)
B2 C43 1.651(5)
B2 C55 1.655(5)
O1 C23 1.409(4)
O2 C33 1.402(4)
O3 C65 1.414(4)
O4 C75 1.410(4)
F1 C2 1.346(4)
F2 C3 1.343(4)
F3 C4 1.341(4)
F4 C5 1.342(4)
F5 C6 1.351(4)
F6 C8 1.355(4)
F7 C9 1.347(4)
F8 C10 1.349(4)
F9 C11 1.337(4)
F10 C12 1.362(4)
F11 C14 1.353(4)
F12 C15 1.343(4)
F13 C16 1.327(4)
F14 C17 1.350(4)
F15 C18 1.352(4)
F16 C44 1.350(3)
F17 C45 1.340(4)
F18 C46 1.337(4)
F19 C47 1.344(4)
F20 C48 1.350(4)
F21 C50 1.354(4)
F22 C51 1.339(4)
F23 C52 1.340(4)
F24 C53 1.347(4)
F25 C54 1.352(3)
F26 C56 1.351(3)
F27 C57 1.342(4)
F28 C58 1.334(4)
F29 C59 1.342(3)
F30 C60 1.351(4)
C1 C2 1.387(5)
C1 C6 1.399(5)
C2 C3 1.386(5)
C3 C4 1.368(5)
C4 C5 1.365(5)
C5 C6 1.363(5)
C7 C12 1.389(4)
C7 C8 1.389(4)
C8 C9 1.372(5)
C9 C10 1.367(5)
C10 C11 1.367(5)
C11 C12 1.379(5)
C13 C18 1.381(5)
C13 C14 1.393(5)
C14 C15 1.367(5)
C15 C16 1.383(5)
C16 C17 1.367(5)
C17 C18 1.378(5)
C19 C21 1.529(5)
C19 C20 1.531(5)
C19 C22 1.536(4)
C20 H20A 0.9800
C20 H20B 0.9800
C20 H20C 0.9800
C21 H21A 0.9800
C21 H21B 0.9800
C21 H21C 0.9800
C22 H22A 0.9800
C22 H22B 0.9800
C22 H22C 0.9800
C23 C24 1.372(4)
C23 C28 1.404(4)
C24 C25 1.446(4)
C24 C38 1.496(4)
C25 C32 1.414(5)
C25 C26 1.420(4)
C26 C27 1.416(5)
C26 C29 1.417(5)
C27 C28 1.357(5)
C27 H27A 0.9500
C28 H28A 0.9500
C29 C30 1.366(5)
C29 H29A 0.9500
C30 C31 1.395(5)
C30 H30A 0.9500
C31 C32 1.375(5)
C31 H31A 0.9500
C32 H32A 0.9500
C33 C38 1.370(4)
C33 C34 1.415(4)
C34 C35 1.349(5)
C34 H34A 0.9500
C35 C36 1.416(5)
C35 H35A 0.9500
C36 C39 1.408(5)
C36 C37 1.428(4)
C37 C42 1.415(4)
C37 C38 1.437(5)
C39 C40 1.364(5)
C39 H39A 0.9500
C40 C41 1.401(5)
C40 H40A 0.9500
C41 C42 1.364(5)
C41 H41A 0.9500
C42 H42A 0.9500
C43 C44 1.378(4)
C43 C48 1.396(4)
C44 C45 1.384(4)
C45 C46 1.379(5)
C46 C47 1.366(5)
C47 C48 1.369(5)
C49 C50 1.385(4)
C49 C54 1.390(4)
C50 C51 1.379(5)
C51 C52 1.366(5)
C52 C53 1.372(5)
C53 C54 1.373(4)
C55 C56 1.385(4)
C55 C60 1.389(4)
C56 C57 1.375(4)
C57 C58 1.372(5)
C58 C59 1.376(5)
C59 C60 1.366(4)
C61 C63 1.531(5)
C61 C64 1.535(5)
C61 C62 1.535(4)
C62 H62A 0.9800
C62 H62B 0.9800
C62 H62C 0.9800
C63 H63A 0.9800
C63 H63B 0.9800
C63 H63C 0.9800
C64 H64A 0.9800
C64 H64B 0.9800
C64 H64C 0.9800
C65 C66 1.368(4)
C65 C70 1.410(4)
C66 C67 1.454(4)
C66 C80 1.486(4)
C67 C68 1.417(4)
C67 C74 1.421(4)
C68 C71 1.412(5)
C68 C69 1.415(5)
C69 C70 1.351(5)
C69 H69A 0.9500
C70 H70A 0.9500
C71 C72 1.356(5)
C71 H71A 0.9500
C72 C73 1.405(5)
C72 H72A 0.9500
C73 C74 1.370(5)
C73 H73A 0.9500
C74 H74A 0.9500
C75 C80 1.367(4)
C75 C76 1.402(4)
C76 C77 1.355(5)
C76 H76A 0.9500
C77 C78 1.421(5)
C77 H77A 0.9500
C78 C84 1.404(5)
C78 C79 1.427(4)
C79 C81 1.407(5)
C79 C80 1.443(4)
C81 C82 1.368(5)
C81 H81A 0.9500
C82 C83 1.413(5)
C82 H82A 0.9500
C83 C84 1.354(5)
C83 H83A 0.9500
C84 H84B 0.9500
